data_2312309
loop_
_publ_author_name
'Zuhayra, Maaz'
'L&#xfc;tzen, Arne'
'Ruiz, Miguel A.'

_publ_section_title
;
 X-ray-determined structure of the technetium complex
 [Tc<sub>2</sub>(&#x3bc;-CO)<sub>2</sub>(NC<sub>5</sub>H<sub>5</sub>)<sub>2</sub>(CO)<sub>6</sub>]
 revisited:
 [Tc<sub>2</sub>(&#x3bc;-OMe)<sub>2</sub>(NC<sub>5</sub>H<sub>5</sub>)<sub>2</sub>(CO)<sub>6</sub>]
 as the correct formulation.
;
_journal_coeditor_code ZO3037
_journal_issue 10
_journal_name_full 'Acta crystallographica. Section C, Structural chemistry'
_journal_paper_doi 10.1107/S2053229623007957
_journal_volume 79
_journal_year 2023
_chemical_absolute_configuration ad
_chemical_formula_iupac '[Tc2 (C H3 O)2 (C5 H5 N)2 (C O)6]'
_chemical_formula_moiety 'C18 H16 N2 O8 Tc2'
_chemical_formula_sum 'C18 H16 N2 O8 Tc2'
_chemical_formula_weight 584.33
_chemical_name_common ZUPI-OME
_chemical_name_systematic
;
di-\m-methoxido-bis[tricarbonyl(pyridine)technetium],
<i>syn</i>-[Tc~2~(CH~3~O)~2~(NC~5~H~5~)~2~(CO)~6~]
;
_space_group_crystal_system orthorhombic
_space_group_IT_number 33
_space_group_name_Hall 'P 2c -2n'
_space_group_name_H-M_alt 'P n a 21'
_atom_sites_solution_hydrogens geom
_atom_sites_solution_primary direct
_audit_creation_method
;
Olex2 1.2
(compiled 2018.05.29 svn.r3508 for OlexSys, GUI svn.r5506)
;
_cell_angle_alpha 90
_cell_angle_beta 90
_cell_angle_gamma 90
_cell_formula_units_Z 4
_cell_length_a 18.116(16)
_cell_length_b 10.359(8)
_cell_length_c 12.148(10)
_cell_measurement_temperature 200
_cell_volume 2280(3)
_computing_molecular_graphics
;
OLEX2 (Dolomanov <i>et al.</i>,  2009)
;
_computing_publication_material
;
OLEX2 (Dolomanov <i>et al.</i>,  2009)
;
_computing_structure_refinement
;
SHELXT2014 (Sheldrick, 2015<i>a</i>)
;
_computing_structure_solution
;
SHELXL2017 (Sheldrick, 2015<i>b</i>) in
<i>WinGX</i> (Farrugia, 2012)
;
_diffrn_ambient_temperature 200
_diffrn_measured_fraction_theta_full 1.000
_diffrn_measured_fraction_theta_max 1.000
_diffrn_measurement_device_type 'Siemens Nicolet Syntex R3m/V'
_diffrn_radiation_type MoK\a
_diffrn_radiation_wavelength 0.71073
_diffrn_reflns_av_unetI/netI 0.0408
_diffrn_reflns_limit_h_max 23
_diffrn_reflns_limit_h_min -19
_diffrn_reflns_limit_k_max 8
_diffrn_reflns_limit_k_min -13
_diffrn_reflns_limit_l_max 15
_diffrn_reflns_limit_l_min -10
_diffrn_reflns_number 2614
_diffrn_reflns_theta_full 25.242
_diffrn_reflns_theta_max 27.007
_diffrn_reflns_theta_min 2.248
_exptl_absorpt_coefficient_mu 1.256
_exptl_absorpt_correction_type none
_exptl_crystal_colour colorless
_exptl_crystal_density_diffrn 1.702
_exptl_crystal_F_000 1152
_exptl_crystal_size_max 0.3
_exptl_crystal_size_mid 0.2
_exptl_crystal_size_min 0.2
_refine_diff_density_max 1.127
_refine_diff_density_min -1.035
_refine_ls_abs_structure_details
;
No quotients, so Flack parameter determined by classical intensity fit
;
_refine_ls_abs_structure_Flack 0.02(8)
_refine_ls_extinction_coef 0.0027(4)
_refine_ls_extinction_expression Fc^*^=kFc[1+0.001xFc^2^\l^3^/sin(2\q)]^-1/4^
_refine_ls_extinction_method
;
SHELXL2014 (Sheldrick, 2015<i>b</i>)
;
_refine_ls_goodness_of_fit_ref 1.051
_refine_ls_hydrogen_treatment constr
_refine_ls_matrix_type full
_refine_ls_number_parameters 274
_refine_ls_number_reflns 2614
_refine_ls_number_restraints 1
_refine_ls_restrained_S_all 1.051
_refine_ls_R_factor_all 0.0502
_refine_ls_R_factor_gt 0.0419
_refine_ls_shift/su_max 0.000
_refine_ls_shift/su_mean 0.000
_refine_ls_structure_factor_coef Fsqd
_refine_ls_weighting_details 'w=1/[\s^2^(Fo^2^)+(0.0658P)^2^+2.1707P] where P=(Fo^2^+2Fc^2^)/3'
_refine_ls_weighting_scheme calc
_refine_ls_wR_factor_gt 0.1067
_refine_ls_wR_factor_ref 0.1128
_reflns_number_gt 2265
_reflns_number_total 2614
_reflns_threshold_expression 'I > 2\s(I)'
_cod_data_source_file zo3037sup1.cif
_cod_data_source_block syn3
_cod_database_code 2312309
_shelx_space_group_comment
;
The symmetry employed for this shelxl refinement is uniquely defined
by the following loop, which should always be used as a source of
symmetry information in preference to the above space-group names.
They are only intended as comments.
;

loop_
_space_group_symop_operation_xyz
'x, y, z'
'-x, -y, z+1/2'
'x+1/2, -y+1/2, z'
'-x+1/2, y+1/2, z+1/2'

loop_
_atom_site_type_symbol
_atom_site_label
_atom_site_fract_x
_atom_site_fract_y
_atom_site_fract_z
_atom_site_U_iso_or_equiv
_atom_site_adp_type
_atom_site_calc_flag
_atom_site_occupancy
_atom_site_disorder_assembly
_atom_site_disorder_group
O O1 0.3474(5) 1.0858(7) 0.4880(8) 0.073(2) Uani d 1 . .
O O2 0.4008(5) 0.8066(10) 0.2443(7) 0.078(3) Uani d 1 . .
O O3 0.5615(4) 0.9325(9) 0.4743(9) 0.077(3) Uani d 1 . .
O O4 0.4059(3) 0.7895(7) 0.6772(6) 0.0346(16) Uani d 1 . .
O O5 0.3036(4) 0.7137(7) 0.5342(6) 0.0379(14) Uani d 1 . .
O O6 0.2294(4) 1.0246(7) 0.7049(9) 0.070(2) Uani d 1 . .
O O7 0.1264(4) 0.6800(9) 0.7355(8) 0.071(2) Uani d 1 . .
O O8 0.2997(5) 0.7804(11) 0.9605(7) 0.078(3) Uani d 1 . .
N N1 0.4529(3) 0.6053(7) 0.5102(7) 0.0379(15) Uani d 1 . .
N N2 0.3279(3) 0.5405(6) 0.7179(6) 0.0370(14) Uani d 1 . .
C C1 0.3690(5) 0.9810(9) 0.4936(10) 0.053(2) Uani d 1 . .
C C2 0.4030(7) 0.8046(14) 0.3420(12) 0.063(4) Uani d 1 . .
C C3 0.5048(6) 0.8829(10) 0.4843(10) 0.056(3) Uani d 1 . .
C C4 0.4421(5) 0.8837(9) 0.7433(8) 0.044(2) Uani d 1 . .
H H4A 0.4176 0.9674 0.7342 0.066 Uiso calc 1 . .
H H4B 0.4938 0.8910 0.7203 0.066 Uiso calc 1 . .
H H4C 0.4399 0.8576 0.8207 0.066 Uiso calc 1 . .
C C5 0.2435(6) 0.7327(13) 0.4615(9) 0.061(3) Uani d 1 . .
H H5A 0.2019 0.6787 0.4846 0.091 Uiso calc 1 . .
H H5B 0.2584 0.7089 0.3866 0.091 Uiso calc 1 . .
H H5C 0.2287 0.8237 0.4628 0.091 Uiso calc 1 . .
C C6 0.2553(4) 0.9227(9) 0.7041(10) 0.048(2) Uani d 1 . .
C C7 0.1901(5) 0.7010(11) 0.7240(9) 0.053(2) Uani d 1 . .
C C8 0.2970(7) 0.7691(13) 0.8678(14) 0.058(4) Uani d 1 . .
C C9 0.5175(5) 0.5815(9) 0.5663(8) 0.046(2) Uani d 1 . .
H H9 0.5417 0.6510 0.6024 0.055 Uiso calc 1 . .
C C10 0.5489(5) 0.4568(11) 0.5718(9) 0.055(2) Uani d 1 . .
H H10 0.5935 0.4426 0.6111 0.066 Uiso calc 1 . .
C C11 0.5134(6) 0.3554(10) 0.5189(9) 0.057(3) Uani d 1 . .
H H11 0.5339 0.2710 0.5208 0.068 Uiso calc 1 . .
C C12 0.4482(6) 0.3784(10) 0.4636(9) 0.054(2) Uani d 1 . .
H H12 0.4227 0.3099 0.4281 0.065 Uiso calc 1 . .
C C13 0.4197(5) 0.5062(9) 0.4607(8) 0.044(2) Uani d 1 . .
H H13 0.3751 0.5217 0.4217 0.053 Uiso calc 1 . .
C C14 0.3900(5) 0.5067(9) 0.7710(8) 0.046(2) Uani d 1 . .
H H14 0.4195 0.5724 0.8033 0.055 Uiso calc 1 . .
C C15 0.4127(6) 0.3789(11) 0.7806(9) 0.053(2) Uani d 1 . .
H H15 0.4566 0.3582 0.8193 0.064 Uiso calc 1 . .
C C16 0.3709(6) 0.2825(9) 0.7333(9) 0.054(3) Uani d 1 . .
H H16 0.3858 0.1948 0.7386 0.065 Uiso calc 1 . .
C C17 0.3063(5) 0.3156(9) 0.6776(8) 0.049(2) Uani d 1 . .
H H17 0.2761 0.2514 0.6447 0.059 Uiso calc 1 . .
C C18 0.2873(5) 0.4469(9) 0.6718(8) 0.045(2) Uani d 1 . .
H H18 0.2437 0.4704 0.6334 0.053 Uiso calc 1 . .
Tc Tc1 0.40832(3) 0.80689(6) 0.49960(6) 0.03886(19) Uani d 1 . .
Tc Tc2 0.29129(3) 0.74678(7) 0.70886(8) 0.03592(17) Uani d 1 . .

loop_
_atom_site_aniso_label
_atom_site_aniso_U_11
_atom_site_aniso_U_22
_atom_site_aniso_U_33
_atom_site_aniso_U_12
_atom_site_aniso_U_13
_atom_site_aniso_U_23
O1 0.103(5) 0.047(4) 0.068(5) 0.019(4) 0.007(5) 0.019(4)
O2 0.104(7) 0.091(7) 0.039(4) 0.020(5) 0.000(4) 0.005(4)
O3 0.058(4) 0.078(5) 0.095(8) -0.004(4) 0.009(5) 0.028(5)
O4 0.041(4) 0.036(3) 0.028(3) -0.003(2) 0.000(2) -0.003(2)
O5 0.038(3) 0.048(3) 0.028(3) -0.001(3) -0.010(2) 0.001(3)
O6 0.064(4) 0.045(4) 0.101(6) 0.016(3) 0.009(5) -0.010(5)
O7 0.039(3) 0.102(6) 0.072(6) -0.009(4) -0.001(4) 0.003(5)
O8 0.082(6) 0.119(8) 0.034(4) -0.012(5) 0.006(4) -0.017(4)
N1 0.041(3) 0.036(3) 0.036(4) 0.003(2) 0.003(3) 0.004(3)
N2 0.039(3) 0.038(3) 0.034(3) -0.001(3) 0.003(3) -0.002(3)
C1 0.069(6) 0.051(5) 0.038(4) 0.015(4) 0.014(6) 0.001(5)
C2 0.065(8) 0.085(10) 0.039(7) 0.004(6) -0.001(5) 0.005(5)
C3 0.058(5) 0.055(5) 0.054(6) 0.001(4) -0.003(5) 0.019(5)
C4 0.039(4) 0.046(5) 0.048(5) -0.002(4) -0.001(4) -0.005(4)
C5 0.045(5) 0.092(8) 0.045(5) 0.000(5) -0.013(4) 0.000(5)
C6 0.039(4) 0.052(5) 0.052(5) 0.002(4) 0.002(4) -0.017(5)
C7 0.040(4) 0.069(6) 0.050(6) -0.002(4) 0.005(4) -0.008(5)
C8 0.059(7) 0.055(6) 0.060(9) -0.014(5) 0.005(5) -0.010(6)
C9 0.046(5) 0.050(5) 0.042(5) 0.006(4) -0.004(4) -0.004(4)
C10 0.048(5) 0.061(6) 0.056(6) 0.010(4) 0.005(4) 0.003(5)
C11 0.062(5) 0.046(5) 0.063(8) 0.014(4) 0.015(5) 0.007(5)
C12 0.065(6) 0.044(5) 0.053(6) 0.002(5) 0.003(5) -0.010(4)
C13 0.046(5) 0.037(4) 0.048(5) -0.002(4) -0.003(4) -0.006(4)
C14 0.054(5) 0.042(5) 0.043(5) 0.002(4) -0.010(4) -0.001(4)
C15 0.054(5) 0.055(6) 0.051(5) 0.011(4) -0.010(4) 0.003(5)
C16 0.071(6) 0.039(5) 0.053(6) 0.014(4) 0.005(5) 0.007(4)
C17 0.059(5) 0.038(4) 0.050(5) -0.008(4) -0.007(4) 0.003(4)
C18 0.049(5) 0.044(5) 0.041(4) -0.008(4) -0.005(4) -0.002(4)
Tc1 0.0428(3) 0.0385(3) 0.0353(3) 0.0053(3) 0.0039(4) 0.0030(4)
Tc2 0.0336(3) 0.0386(3) 0.0355(3) 0.0011(3) 0.0005(3) -0.0025(3)

loop_
_atom_type_symbol
_atom_type_description
_atom_type_scat_dispersion_real
_atom_type_scat_dispersion_imag
_atom_type_scat_source
C C 0.0033 0.0016 'International Tables Vol C Tables 4.2.6.8 and 6.1.1.4'
H H 0.0000 0.0000 'International Tables Vol C Tables 4.2.6.8 and 6.1.1.4'
N N 0.0061 0.0033 'International Tables Vol C Tables 4.2.6.8 and 6.1.1.4'
O O 0.0106 0.0060 'International Tables Vol C Tables 4.2.6.8 and 6.1.1.4'
Tc Tc -1.4390 0.7593 'International Tables Vol C Tables 4.2.6.8 and 6.1.1.4'

loop_
_geom_angle_atom_site_label_1
_geom_angle_atom_site_label_2
_geom_angle_atom_site_label_3
_geom_angle_site_symmetry_1
_geom_angle_site_symmetry_3
_geom_angle
_geom_angle_publ_flag
C4 O4 Tc1 . . 119.7(6) ?
C4 O4 Tc2 . . 119.0(6) ?
Tc2 O4 Tc1 . . 102.4(3) ?
C5 O5 Tc1 . . 119.3(7) ?
C5 O5 Tc2 . . 120.8(7) ?
Tc2 O5 Tc1 . . 102.1(3) ?
C9 N1 Tc1 . . 120.1(6) ?
C13 N1 C9 . . 118.0(8) ?
C13 N1 Tc1 . . 121.9(6) ?
C14 N2 Tc2 . . 121.4(6) ?
C18 N2 C14 . . 118.1(8) ?
C18 N2 Tc2 . . 120.5(6) ?
O1 C1 Tc1 . . 177.9(9) ?
O2 C2 Tc1 . . 178.1(13) ?
O3 C3 Tc1 . . 177.6(9) ?
O6 C6 Tc2 . . 175.2(9) ?
O7 C7 Tc2 . . 176.0(10) ?
O8 C8 Tc2 . . 179.0(13) ?
N1 C9 C10 . . 121.9(9) ?
C11 C10 C9 . . 118.9(9) ?
C12 C11 C10 . . 119.4(9) ?
C11 C12 C13 . . 118.9(9) ?
N1 C13 C12 . . 122.9(9) ?
N2 C14 C15 . . 122.4(9) ?
C16 C15 C14 . . 119.5(9) ?
C15 C16 C17 . . 119.0(9) ?
C16 C17 C18 . . 117.9(9) ?
N2 C18 C17 . . 123.0(8) ?
O4 Tc1 O5 . . 75.6(2) ?
O4 Tc1 N1 . . 82.7(3) ?
O5 Tc1 N1 . . 83.7(3) ?
C1 Tc1 O4 . . 96.1(4) ?
C1 Tc1 O5 . . 95.7(4) ?
C1 Tc1 N1 . . 178.8(4) ?
C2 Tc1 O4 . . 173.2(4) ?
C2 Tc1 O5 . . 98.3(5) ?
C2 Tc1 N1 . . 93.6(5) ?
C2 Tc1 C1 . . 87.5(6) ?
C2 Tc1 C3 . . 87.4(5) ?
C3 Tc1 O4 . . 98.6(4) ?
C3 Tc1 O5 . . 173.8(4) ?
C3 Tc1 N1 . . 93.4(3) ?
C3 Tc1 C1 . . 87.1(4) ?
O4 Tc2 O5 . . 76.0(3) ?
O4 Tc2 N2 . . 85.4(2) ?
O5 Tc2 N2 . . 82.3(3) ?
C6 Tc2 O4 . . 97.2(3) ?
C6 Tc2 O5 . . 98.9(4) ?
C6 Tc2 N2 . . 177.3(3) ?
C6 Tc2 C8 . . 86.3(5) ?
C7 Tc2 O4 . . 174.7(4) ?
C7 Tc2 O5 . . 98.9(4) ?
C7 Tc2 N2 . . 92.4(4) ?
C7 Tc2 C6 . . 85.0(4) ?
C7 Tc2 C8 . . 89.1(5) ?
C8 Tc2 O4 . . 95.8(4) ?
C8 Tc2 O5 . . 170.8(4) ?
C8 Tc2 N2 . . 92.8(4) ?

loop_
_geom_bond_atom_site_label_1
_geom_bond_atom_site_label_2
_geom_bond_site_symmetry_2
_geom_bond_distance
_geom_bond_publ_flag
O1 C1 . 1.157(11) ?
O2 C2 . 1.187(18) ?
O3 C3 . 1.155(13) ?
O4 C4 . 1.424(11) ?
O4 Tc1 . 2.166(8) ?
O4 Tc2 . 2.157(6) ?
O5 C5 . 1.415(11) ?
O5 Tc1 . 2.170(7) ?
O5 Tc2 . 2.160(8) ?
O6 C6 . 1.155(11) ?
O7 C7 . 1.183(11) ?
O8 C8 . 1.134(18) ?
N1 C9 . 1.376(11) ?
N1 C13 . 1.333(11) ?
N1 Tc1 . 2.243(7) ?
N2 C14 . 1.343(11) ?
N2 C18 . 1.339(11) ?
N2 Tc2 . 2.240(7) ?
C1 Tc1 . 1.940(9) ?
C2 Tc1 . 1.917(15) ?
C3 Tc1 . 1.926(11) ?
C6 Tc2 . 1.936(9) ?
C7 Tc2 . 1.903(9) ?
C8 Tc2 . 1.947(16) ?
C9 C10 . 1.413(14) ?
C10 C11 . 1.389(16) ?
C11 C12 . 1.380(15) ?
C12 C13 . 1.421(14) ?
C14 C15 . 1.391(14) ?
C15 C16 . 1.378(16) ?
C16 C17 . 1.393(15) ?
C17 C18 . 1.405(13) ?

_cod_database_fobs_code 2312309
